data_7235385
loop_
_publ_author_name
'Kumar, A. Sudheer'
'Kommu, Nagarjuna'
'Ghule, Vikas D.'
'Sahoo, Akhila K.'

_publ_section_title
;
 Synthesis of trifluoromethyl-substituted N-aryl-poly-1,2,3-triazole
 derivatives
;
_journal_issue 21
_journal_name_full 'Journal of Materials Chemistry A'
_journal_page_first 7917
_journal_paper_doi 10.1039/c3ta15184k
_journal_volume 2
_journal_year 2014
_chemical_formula_sum 'C4.5 H2 F2 N2 O'
_chemical_formula_weight 138.08
_space_group_IT_number 19
_space_group_name_Hall 'P 2ac 2ab'
_space_group_name_H-M_alt 'P 21 21 21'
_atom_sites_solution_hydrogens geom
_atom_sites_solution_primary direct
_atom_sites_solution_secondary difmap
_audit_creation_method SHELXL-97
_cell_angle_alpha 90.00
_cell_angle_beta 90.00
_cell_angle_gamma 90.00
_cell_formula_units_Z 8
_cell_length_a 6.4061(3)
_cell_length_b 10.2430(6)
_cell_length_c 16.3818(8)
_cell_measurement_temperature 293(2)
_cell_volume 1074.94(10)
_computing_structure_refinement 'SHELXL-97 (Sheldrick, 1997)'
_computing_structure_solution 'SHELXS-97 (Sheldrick, 1990)'
_diffrn_ambient_temperature 293(2)
_diffrn_measured_fraction_theta_full 0.998
_diffrn_measured_fraction_theta_max 0.998
_diffrn_radiation_monochromator graphite
_diffrn_radiation_source 'fine-focus sealed tube'
_diffrn_radiation_type MoK\a
_diffrn_radiation_wavelength 0.71073
_diffrn_reflns_av_R_equivalents 0.0139
_diffrn_reflns_av_sigmaI/netI 0.0209
_diffrn_reflns_limit_h_max 7
_diffrn_reflns_limit_h_min -7
_diffrn_reflns_limit_k_max 12
_diffrn_reflns_limit_k_min -5
_diffrn_reflns_limit_l_max 11
_diffrn_reflns_limit_l_min -19
_diffrn_reflns_number 2651
_diffrn_reflns_theta_full 25.00
_diffrn_reflns_theta_max 25.00
_diffrn_reflns_theta_min 3.18
_exptl_absorpt_coefficient_mu 0.169
_exptl_crystal_density_diffrn 1.706
_exptl_crystal_density_method 'not measured'
_exptl_crystal_F_000 552
_refine_diff_density_max 0.170
_refine_diff_density_min -0.158
_refine_diff_density_rms 0.031
_refine_ls_abs_structure_details 'Flack H D (1983), Acta Cryst. A39, 876-881'
_refine_ls_abs_structure_Flack -0.7(10)
_refine_ls_extinction_coef 0.0017(19)
_refine_ls_extinction_expression Fc^*^=kFc[1+0.001xFc^2^\l^3^/sin(2\q)]^-1/4^
_refine_ls_extinction_method SHELXL
_refine_ls_goodness_of_fit_ref 1.057
_refine_ls_hydrogen_treatment mixed
_refine_ls_matrix_type full
_refine_ls_number_parameters 173
_refine_ls_number_reflns 1740
_refine_ls_number_restraints 0
_refine_ls_restrained_S_all 1.057
_refine_ls_R_factor_all 0.0372
_refine_ls_R_factor_gt 0.0332
_refine_ls_shift/su_max 0.000
_refine_ls_shift/su_mean 0.000
_refine_ls_structure_factor_coef Fsqd
_refine_ls_weighting_details 'calc w=1/[\s^2^(Fo^2^)+(0.0468P)^2^+0.1754P] where P=(Fo^2^+2Fc^2^)/3'
_refine_ls_weighting_scheme calc
_refine_ls_wR_factor_gt 0.0862
_refine_ls_wR_factor_ref 0.0892
_reflns_number_gt 1585
_reflns_number_total 1740
_reflns_threshold_expression >2sigma(I)
_cod_data_source_file c3ta15184k2.cif
_cod_data_source_block shelxl
_cod_original_formula_sum 'C4.50 H2 F2 N2 O'
_cod_database_code 7235385

loop_
_symmetry_equiv_pos_as_xyz
'x, y, z'
'-x+1/2, -y, z+1/2'
'x+1/2, -y+1/2, -z'
'-x, y+1/2, -z+1/2'

loop_
_atom_site_label
_atom_site_type_symbol
_atom_site_fract_x
_atom_site_fract_y
_atom_site_fract_z
_atom_site_U_iso_or_equiv
_atom_site_adp_type
_atom_site_occupancy
_atom_site_symmetry_multiplicity
_atom_site_calc_flag
_atom_site_refinement_flags
F1 F 0.2009(2) 0.04363(17) 0.02968(9) 0.0685(5) Uani 1 1 d .
N2 N 0.9058(3) 0.01734(15) 0.22033(10) 0.0385(4) Uani 1 1 d .
C2 C 0.6455(3) -0.0859(2) 0.13746(13) 0.0437(5) Uani 1 1 d .
H2 H 0.7100 -0.1657 0.1472 0.052 Uiso 1 1 calc R
C1 C 0.7212(3) 0.0269(2) 0.17221(12) 0.0379(5) Uani 1 1 d .
N3 N 1.0414(3) -0.0805(2) 0.20543(12) 0.0495(5) Uani 1 1 d .
N4 N 1.1910(3) -0.0702(2) 0.25887(13) 0.0541(5) Uani 1 1 d .
C6 C 0.6208(4) 0.1444(2) 0.16184(13) 0.0422(5) Uani 1 1 d .
H6 H 0.6714 0.2194 0.1870 0.051 Uiso 1 1 calc R
C3 C 0.4728(4) -0.0781(2) 0.08818(14) 0.0457(6) Uani 1 1 d .
C4 C 0.3724(3) 0.0385(2) 0.07579(13) 0.0470(6) Uani 1 1 d .
C5 C 0.4433(3) 0.1498(2) 0.11346(13) 0.0430(5) Uani 1 1 d .
N1 N 0.3924(4) -0.1995(2) 0.05232(15) 0.0618(6) Uani 1 1 d .
F3 F 0.3145(3) 0.31033(18) 0.02431(10) 0.0882(6) Uani 1 1 d .
O1 O 0.3998(4) -0.29722(19) 0.09379(15) 0.0798(6) Uani 1 1 d .
F4 F 0.1323(3) 0.26763(18) 0.12750(12) 0.0930(6) Uani 1 1 d .
F2 F 0.4137(3) 0.37335(16) 0.14076(14) 0.1043(8) Uani 1 1 d .
C8 C 1.1529(4) 0.0332(2) 0.30718(15) 0.0533(6) Uani 1 1 d .
H8 H 1.2373 0.0612 0.3499 0.064 Uiso 1 1 calc R
C7 C 0.3282(4) 0.2768(2) 0.10212(17) 0.0547(6) Uani 1 1 d .
C9 C 0.9720(4) 0.0898(2) 0.28360(15) 0.0515(6) Uani 1 1 d .
H9 H 0.9076 0.1627 0.3062 0.062 Uiso 1 1 calc R
O2 O 0.3282(5) -0.1952(2) -0.01673(15) 0.1062(9) Uani 1 1 d .

loop_
_atom_site_aniso_label
_atom_site_aniso_U_11
_atom_site_aniso_U_22
_atom_site_aniso_U_33
_atom_site_aniso_U_23
_atom_site_aniso_U_13
_atom_site_aniso_U_12
F1 0.0545(8) 0.0751(10) 0.0759(9) -0.0070(9) -0.0259(8) 0.0009(8)
N2 0.0386(9) 0.0326(8) 0.0442(9) -0.0015(8) -0.0009(8) 0.0015(8)
C2 0.0412(11) 0.0409(11) 0.0492(12) -0.0047(10) 0.0014(10) 0.0007(11)
C1 0.0336(9) 0.0406(11) 0.0396(11) -0.0026(10) 0.0020(9) 0.0019(10)
N3 0.0472(10) 0.0455(10) 0.0557(11) -0.0050(10) -0.0026(10) 0.0117(9)
N4 0.0472(11) 0.0528(12) 0.0624(12) 0.0051(11) -0.0104(10) 0.0060(10)
C6 0.0427(11) 0.0392(11) 0.0448(11) -0.0022(9) 0.0003(10) -0.0009(10)
C3 0.0419(12) 0.0455(12) 0.0498(12) -0.0104(11) 0.0035(10) -0.0058(11)
C4 0.0362(11) 0.0579(14) 0.0469(12) -0.0016(11) -0.0037(10) -0.0044(12)
C5 0.0391(11) 0.0444(12) 0.0456(11) 0.0007(10) 0.0020(10) 0.0013(10)
N1 0.0557(12) 0.0541(13) 0.0756(15) -0.0164(12) -0.0048(13) -0.0048(12)
F3 0.0949(13) 0.0887(12) 0.0810(11) 0.0276(10) -0.0126(11) 0.0195(12)
O1 0.0812(14) 0.0493(11) 0.1089(16) -0.0093(12) -0.0004(13) -0.0151(11)
F4 0.0631(10) 0.0874(12) 0.1284(16) 0.0117(11) 0.0222(10) 0.0277(10)
F2 0.1022(14) 0.0537(10) 0.1569(18) -0.0194(11) -0.0639(15) 0.0243(10)
C8 0.0545(13) 0.0475(13) 0.0579(13) -0.0020(12) -0.0153(12) 0.0003(12)
C7 0.0451(13) 0.0541(15) 0.0651(14) -0.0007(13) -0.0148(12) 0.0026(12)
C9 0.0543(13) 0.0424(12) 0.0577(14) -0.0090(11) -0.0086(12) 0.0041(11)
O2 0.144(2) 0.0842(15) 0.0905(15) -0.0270(13) -0.0561(17) -0.0092(17)

loop_
_atom_type_symbol
_atom_type_description
_atom_type_scat_dispersion_real
_atom_type_scat_dispersion_imag
_atom_type_scat_source
C C 0.0033 0.0016 'International Tables Vol C Tables 4.2.6.8 and 6.1.1.4'
H H 0.0000 0.0000 'International Tables Vol C Tables 4.2.6.8 and 6.1.1.4'
N N 0.0061 0.0033 'International Tables Vol C Tables 4.2.6.8 and 6.1.1.4'
O O 0.0106 0.0060 'International Tables Vol C Tables 4.2.6.8 and 6.1.1.4'
F F 0.0171 0.0103 'International Tables Vol C Tables 4.2.6.8 and 6.1.1.4'

loop_
_geom_angle_atom_site_label_1
_geom_angle_atom_site_label_2
_geom_angle_atom_site_label_3
_geom_angle
C9 N2 N3 110.29(19)
C9 N2 C1 130.63(19)
N3 N2 C1 119.05(17)
C3 C2 C1 118.6(2)
C6 C1 C2 121.26(18)
C6 C1 N2 121.09(19)
C2 C1 N2 117.65(19)
N4 N3 N2 106.99(17)
N3 N4 C8 109.02(19)
C1 C6 C5 119.28(19)
C2 C3 C4 121.1(2)
C2 C3 N1 117.9(2)
C4 C3 N1 120.9(2)
F1 C4 C3 120.3(2)
F1 C4 C5 119.6(2)
C3 C4 C5 120.1(2)
C4 C5 C6 119.6(2)
C4 C5 C7 120.0(2)
C6 C5 C7 120.4(2)
O2 N1 O1 124.8(2)
O2 N1 C3 117.7(2)
O1 N1 C3 117.5(2)
N4 C8 C9 109.0(2)
F2 C7 F3 107.5(2)
F2 C7 F4 107.5(2)
F3 C7 F4 104.9(2)
F2 C7 C5 113.1(2)
F3 C7 C5 112.0(2)
F4 C7 C5 111.3(2)
N2 C9 C8 104.7(2)

loop_
_geom_bond_atom_site_label_1
_geom_bond_atom_site_label_2
_geom_bond_distance
F1 C4 1.334(3)
N2 C9 1.343(3)
N2 N3 1.348(2)
N2 C1 1.425(3)
C2 C3 1.372(3)
C2 C1 1.376(3)
C1 C6 1.375(3)
N3 N4 1.302(3)
N4 C8 1.344(3)
C6 C5 1.387(3)
C3 C4 1.371(3)
C3 N1 1.469(3)
C4 C5 1.374(3)
C5 C7 1.506(3)
N1 O2 1.205(3)
N1 O1 1.211(3)
F3 C7 1.323(3)
F4 C7 1.325(3)
F2 C7 1.295(3)
C8 C9 1.352(3)
